data_2239443
loop_
_publ_author_name
'Kouakou, Assoman'
'Rakib, El Mostapha'
'Abbassi, Najat'
'Saadi, Mohamed'
'El Ammari, Lahcen'

_publ_section_title
;
 Ethyl
 3-[7-(<i>N</i>-acetyl-4-methoxybenzenesulfonamido)-3-chloro-2<i>H</i>-indazol-2-yl]propionate
;
_journal_coeditor_code TK5294
_journal_issue 3
_journal_name_full 'Acta Crystallographica Section E'
_journal_page_first o307
_journal_page_last o308
_journal_paper_doi 10.1107/S1600536814003183
_journal_volume 70
_journal_year 2014
_chemical_formula_iupac 'C21 H22 Cl N3 O6 S'
_chemical_formula_moiety 'C21 H22 Cl N3 O6 S'
_chemical_formula_sum 'C21 H22 Cl N3 O6 S'
_chemical_formula_weight 479.93
_chemical_name_systematic
'Ethyl 3-[7-(<i>N</i>-acetyl-4-methoxybenzenesulfonamido)-3-chloro-2<i>H</i>-indazol-2-yl]propionate'
_space_group_IT_number 2
_symmetry_cell_setting triclinic
_symmetry_space_group_name_Hall '-P 1'
_symmetry_space_group_name_H-M 'P -1'
_atom_sites_solution_hydrogens geom
_atom_sites_solution_primary direct
_atom_sites_solution_secondary difmap
_audit_creation_method SHELXL-97
_cell_angle_alpha 108.262(2)
_cell_angle_beta 96.017(2)
_cell_angle_gamma 103.313(2)
_cell_formula_units_Z 2
_cell_length_a 9.1442(3)
_cell_length_b 9.4376(4)
_cell_length_c 14.0931(6)
_cell_measurement_reflns_used 6725
_cell_measurement_temperature 296(2)
_cell_measurement_theta_max 30.51
_cell_measurement_theta_min 2.37
_cell_volume 1103.13(8)
_computing_cell_refinement 'SAINT (Bruker, 2009)'
_computing_data_collection 'APEX2 (Bruker, 2009)'
_computing_data_reduction 'SAINT (Bruker, 2009)'
_computing_molecular_graphics 'ORTEP-3 for Windows (Farrugia, 2012)'
_computing_publication_material 'PLATON (Spek, 2009) and publCIF (Westrip, 2010)'
_computing_structure_refinement 'SHELXL97 (Sheldrick, 2008)'
_computing_structure_solution 'SHELXS97 (Sheldrick, 2008)'
_diffrn_ambient_temperature 296(2)
_diffrn_measured_fraction_theta_full 0.998
_diffrn_measured_fraction_theta_max 0.998
_diffrn_measurement_device_type 'Bruker X8 APEX'
_diffrn_measurement_method '\f and \w scans'
_diffrn_radiation_monochromator graphite
_diffrn_radiation_source 'fine-focus sealed tube'
_diffrn_radiation_type MoK\a
_diffrn_radiation_wavelength 0.71073
_diffrn_reflns_av_R_equivalents 0.0304
_diffrn_reflns_av_sigmaI/netI 0.0302
_diffrn_reflns_limit_h_max 13
_diffrn_reflns_limit_h_min -13
_diffrn_reflns_limit_k_max 12
_diffrn_reflns_limit_k_min -13
_diffrn_reflns_limit_l_max 20
_diffrn_reflns_limit_l_min -19
_diffrn_reflns_number 26786
_diffrn_reflns_theta_full 30.51
_diffrn_reflns_theta_max 30.51
_diffrn_reflns_theta_min 2.37
_exptl_absorpt_coefficient_mu 0.312
_exptl_absorpt_correction_T_max 0.7462
_exptl_absorpt_correction_T_min 0.6996
_exptl_absorpt_correction_type multi-scan
_exptl_absorpt_process_details '(SADABS; Bruker, 2009)'
_exptl_crystal_colour colourless
_exptl_crystal_density_diffrn 1.445
_exptl_crystal_density_method 'not measured'
_exptl_crystal_description Block
_exptl_crystal_F_000 500
_exptl_crystal_size_max 0.38
_exptl_crystal_size_mid 0.32
_exptl_crystal_size_min 0.27
_refine_diff_density_max 0.295
_refine_diff_density_min -0.336
_refine_ls_extinction_method none
_refine_ls_goodness_of_fit_ref 1.024
_refine_ls_hydrogen_treatment constr
_refine_ls_matrix_type full
_refine_ls_number_parameters 299
_refine_ls_number_reflns 6725
_refine_ls_number_restraints 0
_refine_ls_restrained_S_all 1.024
_refine_ls_R_factor_all 0.0685
_refine_ls_R_factor_gt 0.0432
_refine_ls_shift/su_max 0.000
_refine_ls_shift/su_mean 0.000
_refine_ls_structure_factor_coef Fsqd
_refine_ls_weighting_details 'calc w=1/[\s^2^(Fo^2^)+(0.0567P)^2^+0.2297P] where P=(Fo^2^+2Fc^2^)/3'
_refine_ls_weighting_scheme calc
_refine_ls_wR_factor_gt 0.1089
_refine_ls_wR_factor_ref 0.1229
_reflns_number_gt 4687
_reflns_number_total 6725
_reflns_threshold_expression I>2sigma(I)
_cod_data_source_file tk5294sup1.cif
_cod_data_source_block I
_cod_original_cell_volume 1103.12(8)
_cod_database_code 2239443
_cod_database_fobs_code 2239443

loop_
_symmetry_equiv_pos_as_xyz
'x, y, z'
'-x, -y, -z'

loop_
_atom_site_type_symbol
_atom_site_label
_atom_site_fract_x
_atom_site_fract_y
_atom_site_fract_z
_atom_site_U_iso_or_equiv
_atom_site_adp_type
_atom_site_calc_flag
_atom_site_refinement_flags
_atom_site_occupancy
_atom_site_symmetry_multiplicity
_atom_site_disorder_assembly
_atom_site_disorder_group
C C1 1.0486(3) 0.8525(3) 0.54237(17) 0.0722(6) Uani d . 1 1 . .
H H1A 1.0445 0.9308 0.6042 0.108 Uiso calc R 1 1 . .
H H1B 1.0923 0.9013 0.4975 0.108 Uiso calc R 1 1 . .
H H1C 1.1106 0.7903 0.5579 0.108 Uiso calc R 1 1 . .
C C2 0.8924(3) 0.7528(3) 0.49251(17) 0.0745(6) Uani d . 1 1 . .
H H2A 0.8474 0.7029 0.5373 0.089 Uiso calc R 1 1 . .
H H2B 0.8285 0.8150 0.4774 0.089 Uiso calc R 1 1 . .
C C3 0.8483(2) 0.4891(2) 0.38663(16) 0.0538(4) Uani d . 1 1 . .
C C4 0.8705(2) 0.3834(2) 0.28825(15) 0.0522(4) Uani d . 1 1 A .
H H4A 0.8013 0.2809 0.2726 0.063 Uiso calc R 1 1 . .
H H4B 0.9742 0.3743 0.2970 0.063 Uiso calc R 1 1 . .
C C5 0.84382(17) 0.43617(19) 0.19883(13) 0.0449(4) Uani d . 1 1 . .
H H5A 0.9164 0.5362 0.2122 0.054 Uiso calc R 1 1 A .
H H5B 0.8617 0.3625 0.1387 0.054 Uiso calc R 1 1 . .
C C6 0.64292(16) 0.56845(16) 0.16545(11) 0.0358(3) Uani d . 1 1 . .
C C7 0.48449(16) 0.52038(16) 0.13433(11) 0.0345(3) Uani d . 1 1 A .
C C8 0.44533(15) 0.36588(15) 0.13440(11) 0.0327(3) Uani d . 1 1 . .
C C9 0.28989(16) 0.27675(16) 0.10605(11) 0.0355(3) Uani d . 1 1 A .
C C10 0.18252(17) 0.34113(19) 0.07555(13) 0.0435(4) Uani d . 1 1 . .
H H10 0.0804 0.2829 0.0551 0.052 Uiso calc R 1 1 A .
C C11 0.2236(2) 0.4947(2) 0.07452(13) 0.0477(4) Uani d . 1 1 A .
H H11 0.1477 0.5347 0.0529 0.057 Uiso calc R 1 1 . .
C C12 0.37178(19) 0.58583(18) 0.10434(12) 0.0429(3) Uani d . 1 1 . .
H H12 0.3973 0.6873 0.1048 0.051 Uiso calc R 1 1 A .
C C13 0.25249(17) -0.01017(17) 0.03603(12) 0.0423(3) Uani d . 1 1 A .
C C14 0.3172(2) 0.01302(19) -0.05230(13) 0.0488(4) Uani d . 1 1 . .
H H14A 0.4034 0.1038 -0.0286 0.073 Uiso calc R 1 1 . .
H H14B 0.2405 0.0264 -0.0981 0.073 Uiso calc R 1 1 . .
H H14C 0.3494 -0.0761 -0.0872 0.073 Uiso calc R 1 1 . .
C C15 0.28344(17) 0.00934(18) 0.26812(12) 0.0426(3) Uani d . 1 1 . .
C C16 0.4413(2) 0.0666(2) 0.29788(16) 0.0613(5) Uani d . 1 1 . .
H H16 0.4928 0.1571 0.2887 0.074 Uiso calc R 1 1 . .
C C17 0.5205(2) -0.0119(3) 0.34089(19) 0.0711(6) Uani d . 1 1 . .
H H17 0.6266 0.0248 0.3596 0.085 Uiso calc R 1 1 . .
C C18 0.4447(2) -0.1454(2) 0.35699(14) 0.0516(4) Uani d . 1 1 . .
C C19 0.2880(2) -0.2002(2) 0.32867(15) 0.0548(4) Uani d . 1 1 . .
H H19 0.2360 -0.2887 0.3400 0.066 Uiso calc R 1 1 . .
C C20 0.20833(19) -0.1236(2) 0.28343(16) 0.0552(5) Uani d . 1 1 . .
H H20 0.1025 -0.1620 0.2630 0.066 Uiso calc R 1 1 . .
C C21 0.4639(3) -0.3534(3) 0.4150(2) 0.0850(7) Uani d . 1 1 . .
H H21A 0.3928 -0.3336 0.4597 0.127 Uiso calc R 1 1 . .
H H21B 0.5405 -0.3892 0.4452 0.127 Uiso calc R 1 1 . .
H H21C 0.4103 -0.4315 0.3510 0.127 Uiso calc R 1 1 . .
N N1 0.68752(13) 0.44938(14) 0.17929(9) 0.0359(3) Uani d . 1 1 A .
N N2 0.56842(13) 0.32172(13) 0.16155(10) 0.0366(3) Uani d . 1 1 A .
N N3 0.24731(14) 0.12398(13) 0.11297(10) 0.0388(3) Uani d . 1 1 . .
O O1 0.90147(18) 0.63540(16) 0.39826(10) 0.0687(4) Uani d . 1 1 A .
O O2A 0.827(4) 0.460(2) 0.4645(11) 0.074(4) Uani d P 0.40(5) 1 A 1
O O2B 0.763(3) 0.4365(10) 0.433(2) 0.097(5) Uani d P 0.60(5) 1 A 2
O O3 0.20543(16) -0.13637(13) 0.04358(10) 0.0594(3) Uani d . 1 1 . .
O O4 0.21707(17) 0.26817(15) 0.28507(11) 0.0632(4) Uani d . 1 1 . .
O O5 0.02109(13) 0.02348(18) 0.18811(13) 0.0709(4) Uani d . 1 1 . .
O O6 0.53520(17) -0.21420(19) 0.39901(13) 0.0750(4) Uani d . 1 1 . .
S S1 0.17842(4) 0.11051(5) 0.21770(4) 0.04718(12) Uani d . 1 1 A .
Cl Cl1 0.76852(5) 0.74258(5) 0.18505(4) 0.05352(13) Uani d . 1 1 A .

loop_
_atom_site_aniso_label
_atom_site_aniso_U_11
_atom_site_aniso_U_22
_atom_site_aniso_U_33
_atom_site_aniso_U_12
_atom_site_aniso_U_13
_atom_site_aniso_U_23
C1 0.0799(15) 0.0598(12) 0.0636(13) 0.0125(11) -0.0014(11) 0.0131(10)
C2 0.0808(15) 0.0679(14) 0.0560(12) 0.0081(11) 0.0137(11) 0.0050(10)
C3 0.0460(9) 0.0567(11) 0.0697(12) 0.0192(8) 0.0124(8) 0.0329(9)
C4 0.0395(8) 0.0446(9) 0.0715(12) 0.0145(7) 0.0029(8) 0.0193(8)
C5 0.0288(7) 0.0433(8) 0.0569(10) 0.0070(6) 0.0096(6) 0.0117(7)
C6 0.0376(7) 0.0283(7) 0.0378(7) 0.0020(5) 0.0082(6) 0.0115(5)
C7 0.0369(7) 0.0280(6) 0.0366(7) 0.0069(5) 0.0079(6) 0.0099(5)
C8 0.0319(7) 0.0262(6) 0.0379(7) 0.0070(5) 0.0084(5) 0.0088(5)
C9 0.0305(6) 0.0278(6) 0.0434(8) 0.0054(5) 0.0076(6) 0.0078(5)
C10 0.0316(7) 0.0413(8) 0.0528(9) 0.0101(6) 0.0055(6) 0.0106(7)
C11 0.0443(9) 0.0453(9) 0.0557(10) 0.0208(7) 0.0054(7) 0.0159(7)
C12 0.0506(9) 0.0329(7) 0.0484(9) 0.0156(6) 0.0094(7) 0.0157(6)
C13 0.0380(8) 0.0296(7) 0.0484(9) 0.0052(6) -0.0055(6) 0.0063(6)
C14 0.0582(10) 0.0387(8) 0.0445(9) 0.0178(7) 0.0012(7) 0.0072(7)
C15 0.0344(7) 0.0408(8) 0.0494(9) 0.0031(6) 0.0109(6) 0.0155(7)
C16 0.0376(9) 0.0613(12) 0.0818(14) -0.0078(8) 0.0013(9) 0.0393(10)
C17 0.0359(9) 0.0798(15) 0.0981(16) -0.0058(9) -0.0025(9) 0.0521(13)
C18 0.0457(9) 0.0578(11) 0.0535(10) 0.0098(8) 0.0101(7) 0.0253(8)
C19 0.0460(9) 0.0487(10) 0.0719(12) 0.0050(7) 0.0163(8) 0.0282(9)
C20 0.0339(8) 0.0500(10) 0.0798(13) 0.0009(7) 0.0107(8) 0.0277(9)
C21 0.0747(15) 0.0906(18) 0.117(2) 0.0263(13) 0.0257(14) 0.0693(16)
N1 0.0290(6) 0.0305(6) 0.0447(7) 0.0029(4) 0.0062(5) 0.0124(5)
N2 0.0291(6) 0.0274(6) 0.0511(7) 0.0045(4) 0.0076(5) 0.0130(5)
N3 0.0328(6) 0.0280(6) 0.0501(7) 0.0027(5) 0.0085(5) 0.0102(5)
O1 0.0901(11) 0.0518(8) 0.0469(7) -0.0014(7) 0.0122(7) 0.0092(6)
O2A 0.090(8) 0.069(5) 0.079(5) 0.023(5) 0.029(5) 0.044(3)
O2B 0.106(9) 0.078(3) 0.117(9) 0.013(4) 0.069(8) 0.041(4)
O3 0.0734(9) 0.0294(6) 0.0623(8) 0.0020(5) -0.0003(6) 0.0112(5)
O4 0.0792(9) 0.0511(7) 0.0686(8) 0.0254(7) 0.0410(7) 0.0198(6)
O5 0.0303(6) 0.0794(10) 0.1197(12) 0.0092(6) 0.0205(7) 0.0597(9)
O6 0.0554(8) 0.0882(11) 0.0985(12) 0.0154(7) 0.0105(8) 0.0603(10)
S1 0.03440(19) 0.0441(2) 0.0676(3) 0.00900(16) 0.02084(18) 0.02352(19)
Cl1 0.0495(2) 0.0355(2) 0.0679(3) -0.00609(16) 0.00440(19) 0.02249(18)

loop_
_atom_type_symbol
_atom_type_description
_atom_type_scat_dispersion_real
_atom_type_scat_dispersion_imag
_atom_type_scat_source
C C 0.0033 0.0016 'International Tables Vol C Tables 4.2.6.8 and 6.1.1.4'
H H 0.0000 0.0000 'International Tables Vol C Tables 4.2.6.8 and 6.1.1.4'
N N 0.0061 0.0033 'International Tables Vol C Tables 4.2.6.8 and 6.1.1.4'
O O 0.0106 0.0060 'International Tables Vol C Tables 4.2.6.8 and 6.1.1.4'
S S 0.1246 0.1234 'International Tables Vol C Tables 4.2.6.8 and 6.1.1.4'
Cl Cl 0.1484 0.1585 'International Tables Vol C Tables 4.2.6.8 and 6.1.1.4'

loop_
_geom_angle_atom_site_label_1
_geom_angle_atom_site_label_2
_geom_angle_atom_site_label_3
_geom_angle
C2 C1 H1A 109.5
C2 C1 H1B 109.5
H1A C1 H1B 109.5
C2 C1 H1C 109.5
H1A C1 H1C 109.5
H1B C1 H1C 109.5
O1 C2 C1 108.42(19)
O1 C2 H2A 110.0
C1 C2 H2A 110.0
O1 C2 H2B 110.0
C1 C2 H2B 110.0
H2A C2 H2B 108.4
O2B C3 O2A 30.9(5)
O2B C3 O1 126.8(4)
O2A C3 O1 116.2(10)
O2B C3 C4 119.1(8)
O2A C3 C4 128.4(6)
O1 C3 C4 112.24(16)
C3 C4 C5 114.43(15)
C3 C4 H4A 108.7
C5 C4 H4A 108.7
C3 C4 H4B 108.7
C5 C4 H4B 108.7
H4A C4 H4B 107.6
N1 C5 C4 111.86(13)
N1 C5 H5A 109.2
C4 C5 H5A 109.2
N1 C5 H5B 109.2
C4 C5 H5B 109.2
H5A C5 H5B 107.9
N1 C6 C7 108.02(12)
N1 C6 Cl1 122.44(11)
C7 C6 Cl1 129.55(12)
C6 C7 C12 135.94(14)
C6 C7 C8 102.85(13)
C12 C7 C8 121.18(13)
N2 C8 C9 127.74(13)
N2 C8 C7 112.71(12)
C9 C8 C7 119.54(13)
C10 C9 C8 118.45(13)
C10 C9 N3 121.44(13)
C8 C9 N3 120.08(13)
C9 C10 C11 121.33(14)
C9 C10 H10 119.3
C11 C10 H10 119.3
C12 C11 C10 121.85(15)
C12 C11 H11 119.1
C10 C11 H11 119.1
C11 C12 C7 117.60(14)
C11 C12 H12 121.2
C7 C12 H12 121.2
O3 C13 N3 120.00(16)
O3 C13 C14 123.63(15)
N3 C13 C14 116.37(13)
C13 C14 H14A 109.5
C13 C14 H14B 109.5
H14A C14 H14B 109.5
C13 C14 H14C 109.5
H14A C14 H14C 109.5
H14B C14 H14C 109.5
C20 C15 C16 119.85(17)
C20 C15 S1 119.72(13)
C16 C15 S1 120.34(13)
C17 C16 C15 119.22(16)
C17 C16 H16 120.4
C15 C16 H16 120.4
C16 C17 C18 120.96(17)
C16 C17 H17 119.5
C18 C17 H17 119.5
O6 C18 C19 124.74(17)
O6 C18 C17 115.74(16)
C19 C18 C17 119.50(18)
C18 C19 C20 119.67(16)
C18 C19 H19 120.2
C20 C19 H19 120.2
C19 C20 C15 120.77(15)
C19 C20 H20 119.6
C15 C20 H20 119.6
O6 C21 H21A 109.5
O6 C21 H21B 109.5
H21A C21 H21B 109.5
O6 C21 H21C 109.5
H21A C21 H21C 109.5
H21B C21 H21C 109.5
C6 N1 N2 112.93(12)
C6 N1 C5 128.36(12)
N2 N1 C5 118.31(12)
C8 N2 N1 103.47(11)
C13 N3 C9 123.30(13)
C13 N3 S1 120.09(11)
C9 N3 S1 116.51(10)
C3 O1 C2 118.52(17)
C18 O6 C21 118.14(16)
O5 S1 O4 118.40(9)
O5 S1 N3 109.15(8)
O4 S1 N3 103.71(7)
O5 S1 C15 109.27(8)
O4 S1 C15 109.37(9)
N3 S1 C15 106.18(7)

loop_
_geom_bond_atom_site_label_1
_geom_bond_atom_site_label_2
_geom_bond_distance
C1 C2 1.475(3)
C1 H1A 0.9600
C1 H1B 0.9600
C1 H1C 0.9600
C2 O1 1.464(2)
C2 H2A 0.9700
C2 H2B 0.9700
C3 O2B 1.193(6)
C3 O2A 1.233(10)
C3 O1 1.305(2)
C3 C4 1.498(3)
C4 C5 1.510(3)
C4 H4A 0.9700
C4 H4B 0.9700
C5 N1 1.4680(19)
C5 H5A 0.9700
C5 H5B 0.9700
C6 N1 1.3413(19)
C6 C7 1.392(2)
C6 Cl1 1.6959(14)
C7 C12 1.410(2)
C7 C8 1.4194(19)
C8 N2 1.3464(18)
C8 C9 1.4168(18)
C9 C10 1.367(2)
C9 N3 1.4412(18)
C10 C11 1.416(2)
C10 H10 0.9300
C11 C12 1.367(2)
C11 H11 0.9300
C12 H12 0.9300
C13 O3 1.2116(19)
C13 N3 1.3996(19)
C13 C14 1.488(2)
C14 H14A 0.9600
C14 H14B 0.9600
C14 H14C 0.9600
C15 C20 1.377(2)
C15 C16 1.387(2)
C15 S1 1.7446(18)
C16 C17 1.370(3)
C16 H16 0.9300
C17 C18 1.389(3)
C17 H17 0.9300
C18 O6 1.357(2)
C18 C19 1.375(2)
C19 C20 1.377(3)
C19 H19 0.9300
C20 H20 0.9300
C21 O6 1.423(3)
C21 H21A 0.9600
C21 H21B 0.9600
C21 H21C 0.9600
N1 N2 1.3602(15)
N3 S1 1.6932(14)
O4 S1 1.4292(13)
O5 S1 1.4260(13)

loop_
_geom_hbond_atom_site_label_D
_geom_hbond_atom_site_label_H
_geom_hbond_atom_site_label_A
_geom_hbond_site_symmetry_A
_geom_hbond_distance_DH
_geom_hbond_distance_HA
_geom_hbond_distance_DA
_geom_hbond_angle_DHA
C2 H2A O4 2_666 0.97 2.58 3.438(3) 148
C21 H21A O2B 2_656 0.96 2.44 3.273(7) 144
C21 H21A O2A 2_656 0.96 2.60 3.43(2) 145
C2 H2B O6 1_565 0.97 2.71 3.510(3) 140
C14 H14C N2 2_655 0.96 2.55 3.501(2) 173
C14 H14B O5 2 0.96 2.45 3.348(2) 155

loop_
_geom_torsion_atom_site_label_1
_geom_torsion_atom_site_label_2
_geom_torsion_atom_site_label_3
_geom_torsion_atom_site_label_4
_geom_torsion
O2B C3 C4 C5 126(2)
O2A C3 C4 C5 161.7(19)
O1 C3 C4 C5 -39.5(2)
C3 C4 C5 N1 -59.63(19)
N1 C6 C7 C12 -176.92(16)
Cl1 C6 C7 C12 3.2(3)
N1 C6 C7 C8 1.25(15)
Cl1 C6 C7 C8 -178.68(12)
C6 C7 C8 N2 -0.88(16)
C12 C7 C8 N2 177.63(13)
C6 C7 C8 C9 -179.94(13)
C12 C7 C8 C9 -1.4(2)
N2 C8 C9 C10 -176.42(14)
C7 C8 C9 C10 2.5(2)
N2 C8 C9 N3 5.7(2)
C7 C8 C9 N3 -175.44(12)
C8 C9 C10 C11 -1.6(2)
N3 C9 C10 C11 176.25(14)
C9 C10 C11 C12 -0.4(3)
C10 C11 C12 C7 1.5(2)
C6 C7 C12 C11 177.37(16)
C8 C7 C12 C11 -0.5(2)
C20 C15 C16 C17 1.0(3)
S1 C15 C16 C17 177.49(17)
C15 C16 C17 C18 -1.4(3)
C16 C17 C18 O6 179.3(2)
C16 C17 C18 C19 0.5(3)
O6 C18 C19 C20 -177.76(18)
C17 C18 C19 C20 0.9(3)
C18 C19 C20 C15 -1.4(3)
C16 C15 C20 C19 0.4(3)
S1 C15 C20 C19 -176.12(15)
C7 C6 N1 N2 -1.29(17)
Cl1 C6 N1 N2 178.64(10)
C7 C6 N1 C5 171.20(14)
Cl1 C6 N1 C5 -8.9(2)
C4 C5 N1 C6 130.76(16)
C4 C5 N1 N2 -57.11(18)
C9 C8 N2 N1 179.12(14)
C7 C8 N2 N1 0.16(16)
C6 N1 N2 C8 0.70(16)
C5 N1 N2 C8 -172.61(13)
O3 C13 N3 C9 -175.04(14)
C14 C13 N3 C9 4.8(2)
O3 C13 N3 S1 1.2(2)
C14 C13 N3 S1 -179.00(11)
C10 C9 N3 C13 97.10(18)
C8 C9 N3 C13 -85.05(18)
C10 C9 N3 S1 -79.22(17)
C8 C9 N3 S1 98.63(14)
O2B C3 O1 C2 18(2)
O2A C3 O1 C2 -16.5(14)
C4 C3 O1 C2 -178.05(17)
C1 C2 O1 C3 121.8(2)
C19 C18 O6 C21 0.2(3)
C17 C18 O6 C21 -178.6(2)
C13 N3 S1 O5 -63.19(14)
C9 N3 S1 O5 113.25(12)
C13 N3 S1 O4 169.72(12)
C9 N3 S1 O4 -13.83(13)
C13 N3 S1 C15 54.49(13)
C9 N3 S1 C15 -129.06(11)
C20 C15 S1 O5 -6.70(18)
C16 C15 S1 O5 176.77(16)
C20 C15 S1 O4 124.38(15)
C16 C15 S1 O4 -52.16(17)
C20 C15 S1 N3 -124.30(15)
C16 C15 S1 N3 59.16(17)
